data_4029237
loop_
_publ_author_name
'Iaroshenko, Viktor O'
'Gevorgyan, Ashot'
'Davydova, Olena'
'Villinger, Alexander'
'Langer, Peter'

_publ_section_title
;
 Regioselective and guided C-h activation of 4-nitropyrazoles.
;
_journal_issue 7
_journal_name_full 'The Journal of organic chemistry'
_journal_page_first 2906
_journal_page_last 2915
_journal_paper_doi 10.1021/jo4025418
_journal_volume 79
_journal_year 2014
_chemical_formula_moiety 'C17 H11 F3 N4 O4'
_chemical_formula_sum 'C17 H11 F3 N4 O4'
_chemical_formula_weight 392.30
_chemical_name_systematic
;
 ?
;
_space_group_IT_number 2
_symmetry_cell_setting triclinic
_symmetry_Int_Tables_number 2
_symmetry_space_group_name_Hall '-P 1'
_symmetry_space_group_name_H-M 'P -1'
_atom_sites_solution_hydrogens geom
_atom_sites_solution_primary direct
_atom_sites_solution_secondary difmap
_audit_creation_method SHELXL-97
_cell_angle_alpha 99.7090(10)
_cell_angle_beta 95.9810(10)
_cell_angle_gamma 106.2500(10)
_cell_formula_units_Z 2
_cell_length_a 7.7337(2)
_cell_length_b 9.7692(2)
_cell_length_c 11.6204(3)
_cell_measurement_reflns_used 9908
_cell_measurement_temperature 173(2)
_cell_measurement_theta_max 63.888
_cell_measurement_theta_min 4.439
_cell_volume 820.10(3)
_computing_cell_refinement 'Bruker Apex V7.51A'
_computing_data_collection 'Bruker Apex V7.51A'
_computing_data_reduction 'Bruker SAINT'
_computing_molecular_graphics 'ORTEP-3v2.01 (Farrugia, 1997)'
_computing_publication_material SHELXL-97
_computing_structure_refinement 'SHELXL-97 (Sheldrick, 1997)'
_computing_structure_solution 'SHELXS-97 (Sheldrick, 1997)'
_diffrn_ambient_temperature 173(2)
_diffrn_measured_fraction_theta_full 0.997
_diffrn_measured_fraction_theta_max 0.997
_diffrn_measurement_device_type 'Bruker-Nonius Apex X8-CCD-diffractometer'
_diffrn_measurement_method 'phi and omega scans'
_diffrn_radiation_monochromator graphite
_diffrn_radiation_source 'sealed tube'
_diffrn_radiation_type MoK\a
_diffrn_radiation_wavelength 0.71073
_diffrn_reflns_av_R_equivalents 0.0207
_diffrn_reflns_av_sigmaI/netI 0.0254
_diffrn_reflns_limit_h_max 11
_diffrn_reflns_limit_h_min -11
_diffrn_reflns_limit_k_max 14
_diffrn_reflns_limit_k_min -14
_diffrn_reflns_limit_l_max 17
_diffrn_reflns_limit_l_min -17
_diffrn_reflns_number 27547
_diffrn_reflns_theta_full 32.50
_diffrn_reflns_theta_max 32.50
_diffrn_reflns_theta_min 2.78
_exptl_absorpt_coefficient_mu 0.138
_exptl_absorpt_correction_T_max 0.9863
_exptl_absorpt_correction_T_min 0.9293
_exptl_absorpt_correction_type multi-scan
_exptl_absorpt_process_details '(SADABS; Sheldrick, 2004)'
_exptl_crystal_colour colourless
_exptl_crystal_density_diffrn 1.589
_exptl_crystal_density_method 'not measured'
_exptl_crystal_description block
_exptl_crystal_F_000 400
_exptl_crystal_size_max 0.54
_exptl_crystal_size_mid 0.15
_exptl_crystal_size_min 0.10
_refine_diff_density_max 0.394
_refine_diff_density_min -0.291
_refine_diff_density_rms 0.051
_refine_ls_extinction_method none
_refine_ls_goodness_of_fit_ref 1.026
_refine_ls_hydrogen_treatment constr
_refine_ls_matrix_type full
_refine_ls_number_parameters 254
_refine_ls_number_reflns 5917
_refine_ls_number_restraints 0
_refine_ls_restrained_S_all 1.026
_refine_ls_R_factor_all 0.0698
_refine_ls_R_factor_gt 0.0459
_refine_ls_shift/su_max 0.000
_refine_ls_shift/su_mean 0.000
_refine_ls_structure_factor_coef Fsqd
_refine_ls_weighting_details 'calc w=1/[\s^2^(Fo^2^)+(0.0570P)^2^+0.2994P] where P=(Fo^2^+2Fc^2^)/3'
_refine_ls_weighting_scheme calc
_refine_ls_wR_factor_gt 0.1128
_refine_ls_wR_factor_ref 0.1305
_reflns_number_gt 4327
_reflns_number_total 5917
_reflns_threshold_expression >2\s(I)
_cod_data_source_file jo4025418_si_002.cif
_cod_data_source_block is_ag506ff
_cod_depositor_comments
;Adding full bibliography for
 ./tmp-cod-update-bibliographies-12971/cifs/4029237.cif.
;
_cod_database_code 4029237

loop_
_symmetry_equiv_pos_as_xyz
'x, y, z'
'-x, -y, -z'

loop_
_atom_site_label
_atom_site_type_symbol
_atom_site_fract_x
_atom_site_fract_y
_atom_site_fract_z
_atom_site_U_iso_or_equiv
_atom_site_adp_type
_atom_site_occupancy
_atom_site_symmetry_multiplicity
_atom_site_calc_flag
_atom_site_refinement_flags
N1 N 0.15188(15) 0.79293(12) 0.64624(9) 0.0277(2) Uani 1 1 d .
N2 N 0.14431(15) 0.70254(12) 0.72368(9) 0.0262(2) Uani 1 1 d .
N3 N 0.27413(13) 0.49020(11) 0.48839(9) 0.0229(2) Uani 1 1 d .
N4 N 0.55541(17) 0.34257(13) 0.90683(10) 0.0319(2) Uani 1 1 d .
O1 O 0.26153(13) 0.50018(10) 0.38380(8) 0.0303(2) Uani 1 1 d .
O2 O 0.31289(15) 0.38934(11) 0.52433(9) 0.0354(2) Uani 1 1 d .
O3 O 0.69295(14) 0.42515(14) 0.88525(10) 0.0445(3) Uani 1 1 d .
O4 O 0.55676(19) 0.24576(15) 0.96105(12) 0.0550(3) Uani 1 1 d .
F1 F 0.35919(19) 1.21596(10) 0.23968(10) 0.0654(3) Uani 1 1 d .
F2 F 0.20623(15) 1.03102(11) 0.10744(9) 0.0552(3) Uani 1 1 d .
F3 F 0.49492(15) 1.07641(13) 0.15203(10) 0.0597(3) Uani 1 1 d .
C1 C 0.20910(16) 0.73161(13) 0.55222(10) 0.0235(2) Uani 1 1 d .
C2 C 0.23749(15) 0.59989(13) 0.57168(10) 0.0215(2) Uani 1 1 d .
C3 C 0.19694(15) 0.58539(13) 0.68414(10) 0.0224(2) Uani 1 1 d .
C4 C 0.20699(15) 0.47781(13) 0.75763(10) 0.0223(2) Uani 1 1 d .
C5 C 0.37432(15) 0.45672(13) 0.79165(10) 0.0220(2) Uani 1 1 d .
H5 H 0.4814 0.5060 0.7643 0.026 Uiso 1 1 calc R
C6 C 0.37884(17) 0.36136(14) 0.86684(10) 0.0246(2) Uani 1 1 d .
C7 C 0.22565(19) 0.28575(15) 0.90818(11) 0.0308(3) Uani 1 1 d .
H7 H 0.2335 0.2198 0.9586 0.037 Uiso 1 1 calc R
C8 C 0.06149(19) 0.30915(16) 0.87393(12) 0.0335(3) Uani 1 1 d .
H8 H -0.0451 0.2600 0.9019 0.040 Uiso 1 1 calc R
C9 C 0.05179(17) 0.40404(15) 0.79896(11) 0.0289(3) Uani 1 1 d .
H9 H -0.0618 0.4190 0.7755 0.035 Uiso 1 1 calc R
C10 C 0.0856(2) 0.74323(18) 0.83629(12) 0.0367(3) Uani 1 1 d .
H10A H -0.0464 0.6986 0.8291 0.055 Uiso 1 1 calc R
H10B H 0.1151 0.8495 0.8577 0.055 Uiso 1 1 calc R
H10C H 0.1487 0.7089 0.8978 0.055 Uiso 1 1 calc R
C11 C 0.24339(17) 0.81299(13) 0.45662(10) 0.0246(2) Uani 1 1 d .
C12 C 0.39898(18) 0.82468(14) 0.40374(11) 0.0264(2) Uani 1 1 d .
H12 H 0.4812 0.7733 0.4246 0.032 Uiso 1 1 calc R
C13 C 0.43402(19) 0.91164(14) 0.32038(11) 0.0281(2) Uani 1 1 d .
H13 H 0.5401 0.9199 0.2842 0.034 Uiso 1 1 calc R
C14 C 0.31294(19) 0.98637(14) 0.29038(11) 0.0294(3) Uani 1 1 d .
C15 C 0.1589(2) 0.97701(15) 0.34389(12) 0.0338(3) Uani 1 1 d .
H15 H 0.0781 1.0299 0.3240 0.041 Uiso 1 1 calc R
C16 C 0.1239(2) 0.88989(15) 0.42657(12) 0.0309(3) Uani 1 1 d .
H16 H 0.0182 0.8825 0.4630 0.037 Uiso 1 1 calc R
C17 C 0.3449(2) 1.07686(16) 0.19820(13) 0.0366(3) Uani 1 1 d .

loop_
_atom_site_aniso_label
_atom_site_aniso_U_11
_atom_site_aniso_U_22
_atom_site_aniso_U_33
_atom_site_aniso_U_23
_atom_site_aniso_U_13
_atom_site_aniso_U_12
N1 0.0383(6) 0.0336(6) 0.0209(5) 0.0115(4) 0.0068(4) 0.0219(5)
N2 0.0323(5) 0.0352(6) 0.0196(5) 0.0109(4) 0.0073(4) 0.0197(4)
N3 0.0250(4) 0.0265(5) 0.0222(5) 0.0096(4) 0.0056(4) 0.0121(4)
N4 0.0411(6) 0.0394(6) 0.0228(5) 0.0077(4) 0.0017(4) 0.0249(5)
O1 0.0430(5) 0.0339(5) 0.0196(4) 0.0086(4) 0.0066(4) 0.0182(4)
O2 0.0547(6) 0.0342(5) 0.0316(5) 0.0157(4) 0.0118(4) 0.0294(5)
O3 0.0333(5) 0.0646(8) 0.0458(6) 0.0179(6) 0.0072(5) 0.0271(5)
O4 0.0675(8) 0.0599(8) 0.0541(7) 0.0316(6) -0.0005(6) 0.0375(7)
F1 0.1164(10) 0.0256(5) 0.0538(6) 0.0183(4) 0.0086(6) 0.0168(5)
F2 0.0683(7) 0.0525(6) 0.0368(5) 0.0274(5) -0.0110(5) 0.0022(5)
F3 0.0655(7) 0.0735(7) 0.0562(7) 0.0465(6) 0.0218(5) 0.0229(6)
C1 0.0288(5) 0.0279(6) 0.0199(5) 0.0098(4) 0.0043(4) 0.0155(5)
C2 0.0241(5) 0.0262(6) 0.0197(5) 0.0093(4) 0.0051(4) 0.0131(4)
C3 0.0219(5) 0.0299(6) 0.0203(5) 0.0102(4) 0.0039(4) 0.0126(4)
C4 0.0241(5) 0.0288(6) 0.0185(5) 0.0110(4) 0.0048(4) 0.0109(4)
C5 0.0242(5) 0.0260(6) 0.0199(5) 0.0094(4) 0.0051(4) 0.0107(4)
C6 0.0311(6) 0.0278(6) 0.0190(5) 0.0074(4) 0.0019(4) 0.0149(5)
C7 0.0425(7) 0.0295(6) 0.0226(6) 0.0134(5) 0.0058(5) 0.0092(5)
C8 0.0320(6) 0.0407(8) 0.0267(6) 0.0162(6) 0.0074(5) 0.0031(5)
C9 0.0237(5) 0.0413(7) 0.0236(6) 0.0136(5) 0.0050(4) 0.0087(5)
C10 0.0494(8) 0.0530(9) 0.0221(6) 0.0124(6) 0.0142(6) 0.0327(7)
C11 0.0350(6) 0.0249(6) 0.0190(5) 0.0078(4) 0.0036(4) 0.0155(5)
C12 0.0339(6) 0.0263(6) 0.0239(6) 0.0095(5) 0.0042(5) 0.0146(5)
C13 0.0376(6) 0.0252(6) 0.0236(6) 0.0090(5) 0.0063(5) 0.0102(5)
C14 0.0458(7) 0.0232(6) 0.0209(5) 0.0085(5) 0.0015(5) 0.0123(5)
C15 0.0507(8) 0.0334(7) 0.0281(6) 0.0137(5) 0.0055(6) 0.0258(6)
C16 0.0430(7) 0.0355(7) 0.0254(6) 0.0126(5) 0.0088(5) 0.0246(6)
C17 0.0521(8) 0.0282(7) 0.0297(7) 0.0140(5) 0.0013(6) 0.0096(6)

loop_
_atom_type_symbol
_atom_type_description
_atom_type_scat_dispersion_real
_atom_type_scat_dispersion_imag
_atom_type_scat_source
C C 0.0033 0.0016 'International Tables Vol C Tables 4.2.6.8 and 6.1.1.4'
H H 0.0000 0.0000 'International Tables Vol C Tables 4.2.6.8 and 6.1.1.4'
N N 0.0061 0.0033 'International Tables Vol C Tables 4.2.6.8 and 6.1.1.4'
O O 0.0106 0.0060 'International Tables Vol C Tables 4.2.6.8 and 6.1.1.4'
F F 0.0171 0.0103 'International Tables Vol C Tables 4.2.6.8 and 6.1.1.4'

loop_
_geom_angle_atom_site_label_1
_geom_angle_atom_site_label_2
_geom_angle_atom_site_label_3
_geom_angle
C1 N1 N2 106.06(10)
C3 N2 N1 113.20(9)
C3 N2 C10 128.68(11)
N1 N2 C10 118.11(10)
O2 N3 O1 123.43(10)
O2 N3 C2 118.43(10)
O1 N3 C2 118.12(9)
O3 N4 O4 123.60(12)
O3 N4 C6 118.27(11)
O4 N4 C6 118.13(12)
N1 C1 C2 109.11(10)
N1 C1 C11 117.77(10)
C2 C1 C11 132.93(10)
C3 C2 C1 106.82(10)
C3 C2 N3 124.91(10)
C1 C2 N3 127.70(10)
N2 C3 C2 104.79(10)
N2 C3 C4 121.54(10)
C2 C3 C4 133.64(11)
C9 C4 C5 120.07(11)
C9 C4 C3 120.03(10)
C5 C4 C3 119.78(10)
C6 C5 C4 117.61(10)
C6 C5 H5 121.2
C4 C5 H5 121.2
C5 C6 C7 123.27(11)
C5 C6 N4 118.09(11)
C7 C6 N4 118.63(11)
C8 C7 C6 118.09(12)
C8 C7 H7 121.0
C6 C7 H7 121.0
C7 C8 C9 120.26(12)
C7 C8 H8 119.9
C9 C8 H8 119.9
C8 C9 C4 120.69(11)
C8 C9 H9 119.7
C4 C9 H9 119.7
N2 C10 H10A 109.5
N2 C10 H10B 109.5
H10A C10 H10B 109.5
N2 C10 H10C 109.5
H10A C10 H10C 109.5
H10B C10 H10C 109.5
C12 C11 C16 119.77(11)
C12 C11 C1 121.58(10)
C16 C11 C1 118.41(11)
C13 C12 C11 120.00(11)
C13 C12 H12 120.0
C11 C12 H12 120.0
C14 C13 C12 119.62(12)
C14 C13 H13 120.2
C12 C13 H13 120.2
C15 C14 C13 120.76(11)
C15 C14 C17 118.72(12)
C13 C14 C17 120.51(13)
C16 C15 C14 119.51(12)
C16 C15 H15 120.2
C14 C15 H15 120.2
C15 C16 C11 120.32(12)
C15 C16 H16 119.8
C11 C16 H16 119.8
F3 C17 F1 106.62(13)
F3 C17 F2 106.50(13)
F1 C17 F2 105.23(13)
F3 C17 C14 113.51(12)
F1 C17 C14 112.52(12)
F2 C17 C14 111.89(12)

loop_
_geom_bond_atom_site_label_1
_geom_bond_atom_site_label_2
_geom_bond_distance
N1 C1 1.3330(15)
N1 N2 1.3575(14)
N2 C3 1.3450(15)
N2 C10 1.4580(16)
N3 O2 1.2302(13)
N3 O1 1.2315(13)
N3 C2 1.4293(15)
N4 O3 1.2201(17)
N4 O4 1.2235(16)
N4 C6 1.4667(16)
F1 C17 1.3324(18)
F2 C17 1.3413(18)
F3 C17 1.3287(19)
C1 C2 1.4145(16)
C1 C11 1.4757(16)
C2 C3 1.3961(15)
C3 C4 1.4747(16)
C4 C9 1.3941(16)
C4 C5 1.3941(16)
C5 C6 1.3852(16)
C5 H5 0.9500
C6 C7 1.3887(18)
C7 C8 1.382(2)
C7 H7 0.9500
C8 C9 1.3862(18)
C8 H8 0.9500
C9 H9 0.9500
C10 H10A 0.9800
C10 H10B 0.9800
C10 H10C 0.9800
C11 C12 1.3926(17)
C11 C16 1.3962(17)
C12 C13 1.3917(17)
C12 H12 0.9500
C13 C14 1.3899(18)
C13 H13 0.9500
C14 C15 1.388(2)
C14 C17 1.4974(18)
C15 C16 1.3862(18)
C15 H15 0.9500
C16 H16 0.9500

loop_
_geom_torsion_atom_site_label_1
_geom_torsion_atom_site_label_2
_geom_torsion_atom_site_label_3
_geom_torsion_atom_site_label_4
_geom_torsion
C1 N1 N2 C3 0.84(14)
C1 N1 N2 C10 179.82(12)
N2 N1 C1 C2 0.08(14)
N2 N1 C1 C11 -175.48(11)
N1 C1 C2 C3 -0.92(14)
C11 C1 C2 C3 173.73(13)
N1 C1 C2 N3 170.63(11)
C11 C1 C2 N3 -14.7(2)
O2 N3 C2 C3 -16.94(17)
O1 N3 C2 C3 161.60(11)
O2 N3 C2 C1 172.94(12)
O1 N3 C2 C1 -8.51(18)
N1 N2 C3 C2 -1.39(14)
C10 N2 C3 C2 179.76(13)
N1 N2 C3 C4 176.98(10)
C10 N2 C3 C4 -1.9(2)
C1 C2 C3 N2 1.35(13)
N3 C2 C3 N2 -170.49(11)
C1 C2 C3 C4 -176.73(13)
N3 C2 C3 C4 11.4(2)
N2 C3 C4 C9 58.71(17)
C2 C3 C4 C9 -123.47(15)
N2 C3 C4 C5 -117.35(13)
C2 C3 C4 C5 60.48(19)
C9 C4 C5 C6 -0.09(18)
C3 C4 C5 C6 175.97(11)
C4 C5 C6 C7 0.71(19)
C4 C5 C6 N4 -177.71(11)
O3 N4 C6 C5 9.55(18)
O4 N4 C6 C5 -171.15(12)
O3 N4 C6 C7 -168.94(12)
O4 N4 C6 C7 10.35(18)
C5 C6 C7 C8 -1.1(2)
N4 C6 C7 C8 177.26(12)
C6 C7 C8 C9 1.0(2)
C7 C8 C9 C4 -0.4(2)
C5 C4 C9 C8 -0.1(2)
C3 C4 C9 C8 -176.10(12)
N1 C1 C11 C12 135.29(13)
C2 C1 C11 C12 -39.0(2)
N1 C1 C11 C16 -39.12(18)
C2 C1 C11 C16 146.60(14)
C16 C11 C12 C13 -0.64(19)
C1 C11 C12 C13 -174.98(12)
C11 C12 C13 C14 -0.03(19)
C12 C13 C14 C15 1.0(2)
C12 C13 C14 C17 -178.10(12)
C13 C14 C15 C16 -1.2(2)
C17 C14 C15 C16 177.87(13)
C14 C15 C16 C11 0.5(2)
C12 C11 C16 C15 0.4(2)
C1 C11 C16 C15 174.91(13)
C15 C14 C17 F3 -179.19(13)
C13 C14 C17 F3 -0.10(19)
C15 C14 C17 F1 59.61(19)
C13 C14 C17 F1 -121.30(15)
C15 C14 C17 F2 -58.62(18)
C13 C14 C17 F2 120.47(15)
